data_7058961
loop_
_publ_author_name
'Liu, Rui-Xue'
'Wu, Ying-Shu'
'Liu, Yan-Cheng'
'Luo, Ru-Yi'
'Yang, Li-Dong'
'Tang, Meng-Ting'
'Chen, Zhen-Feng'
'Liang, Hong'

_publ_section_title
;
 New anthrahydrazone derivatives and their cisplatin-like complexes:
 Synthesis, antitumor activity and structure-activity relationship
;
_journal_name_full 'New Journal of Chemistry'
_journal_paper_doi 10.1039/C9NJ02965F
_journal_year 2019
_chemical_formula_moiety 'C19 H14 Cl2 N4 Pt, C2 H6 O S'
_chemical_formula_sum 'C21 H20 Cl2 N4 O Pt S'
_chemical_formula_weight 642.46
_space_group_crystal_system triclinic
_space_group_IT_number 2
_space_group_name_Hall '-P 1'
_space_group_name_H-M_alt 'P -1'
_atom_sites_solution_hydrogens geom
_atom_sites_solution_primary iterative
_audit_creation_date 2019-05-28
_audit_creation_method
;
Olex2 1.2-beta
(compiled 2018.04.26 svn.r3504 for OlexSys, GUI svn.r5492)
;
_audit_update_record
;
2019-06-06 deposited with the CCDC.	2019-11-01 downloaded from the CCDC.
;
_cell_angle_alpha 102.199(3)
_cell_angle_beta 103.963(3)
_cell_angle_gamma 98.146(3)
_cell_formula_units_Z 2
_cell_length_a 9.1092(3)
_cell_length_b 9.8959(4)
_cell_length_c 13.2673(5)
_cell_measurement_reflns_used 5802
_cell_measurement_temperature 293(2)
_cell_measurement_theta_max 27.4580
_cell_measurement_theta_min 3.4640
_cell_volume 1110.77(8)
_computing_cell_refinement
;
CrysAlisPro, Agilent Technologies,
Version 1.171.37.35 (release 13-08-2014 CrysAlis171 .NET)
(compiled Aug 13 2014,18:06:01)
;
_computing_data_collection
;
CrysAlisPro, Agilent Technologies,
Version 1.171.37.35 (release 13-08-2014 CrysAlis171 .NET)
(compiled Aug 13 2014,18:06:01)
;
_computing_data_reduction
;
CrysAlisPro, Agilent Technologies,
Version 1.171.37.35 (release 13-08-2014 CrysAlis171 .NET)
(compiled Aug 13 2014,18:06:01)
;
_computing_molecular_graphics 'Olex2 (Dolomanov et al., 2009)'
_computing_publication_material 'Olex2 (Dolomanov et al., 2009)'
_computing_structure_refinement 'olex2.refine (Bourhis et al., 2015)'
_computing_structure_solution 'olex2.solve (Bourhis et al., 2015)'
_diffrn_ambient_temperature 293(2)
_diffrn_detector 'CCD plate'
_diffrn_detector_area_resol_mean 15.9784
_diffrn_detector_type Eos
_diffrn_measured_fraction_theta_full 0.997
_diffrn_measured_fraction_theta_max 0.998
_diffrn_measurement_details
;
#__ type_ start__ end____ width___ exp.time_
  1 omega  -95.00  -35.00   1.0000    2.5250
omega____ theta____ kappa____ phi______ frames
    -      -18.7075 -178.0000   60.0000 60

#__ type_ start__ end____ width___ exp.time_
  2 omega  -40.00   50.00   1.0000    2.5250
omega____ theta____ kappa____ phi______ frames
    -      -18.7075   57.0000    0.0000 90

#__ type_ start__ end____ width___ exp.time_
  3 omega  -11.00   89.00   1.0000    2.5250
omega____ theta____ kappa____ phi______ frames
    -       19.0200   77.0000   90.0000 100

#__ type_ start__ end____ width___ exp.time_
  4 omega  -20.00   61.00   1.0000    2.5250
omega____ theta____ kappa____ phi______ frames
    -       19.0200  -99.0000 -180.0000 81

#__ type_ start__ end____ width___ exp.time_
  5 omega  -11.00   89.00   1.0000    2.5250
omega____ theta____ kappa____ phi______ frames
    -       19.0200   77.0000   60.0000 100

#__ type_ start__ end____ width___ exp.time_
  6 omega   -2.00   88.00   1.0000    2.5250
omega____ theta____ kappa____ phi______ frames
    -       19.0200   57.0000  -30.0000 90

#__ type_ start__ end____ width___ exp.time_
  7 omega   -2.00   88.00   1.0000    2.5250
omega____ theta____ kappa____ phi______ frames
    -       19.0200   57.0000 -120.0000 90

#__ type_ start__ end____ width___ exp.time_
  8 omega  -95.00  -63.00   1.0000    2.5250
omega____ theta____ kappa____ phi______ frames
    -      -18.7075 -178.0000  150.0000 32
;
_diffrn_measurement_device 'four-circle diffractometer'
_diffrn_measurement_device_type 'SuperNova, Single source at offset, Eos'
_diffrn_measurement_method '\w scans'
_diffrn_orient_matrix_UB_11 -0.0297190000
_diffrn_orient_matrix_UB_12 0.0423509000
_diffrn_orient_matrix_UB_13 0.0372970000
_diffrn_orient_matrix_UB_21 -0.0006669000
_diffrn_orient_matrix_UB_22 -0.0526036000
_diffrn_orient_matrix_UB_23 0.0289261000
_diffrn_orient_matrix_UB_31 0.0763527000
_diffrn_orient_matrix_UB_32 0.0323428000
_diffrn_orient_matrix_UB_33 0.0319104000
_diffrn_radiation_monochromator mirror
_diffrn_radiation_probe x-ray
_diffrn_radiation_type MoK\a
_diffrn_radiation_wavelength 0.71073
_diffrn_reflns_av_R_equivalents 0.1181
_diffrn_reflns_av_unetI/netI 0.0964
_diffrn_reflns_Laue_measured_fraction_full 0.997
_diffrn_reflns_Laue_measured_fraction_max 0.998
_diffrn_reflns_limit_h_max 11
_diffrn_reflns_limit_h_min -11
_diffrn_reflns_limit_k_max 12
_diffrn_reflns_limit_k_min -12
_diffrn_reflns_limit_l_max 16
_diffrn_reflns_limit_l_min -16
_diffrn_reflns_number 13462
_diffrn_reflns_point_group_measured_fraction_full 0.997
_diffrn_reflns_point_group_measured_fraction_max 0.998
_diffrn_reflns_theta_full 25.242
_diffrn_reflns_theta_max 26.372
_diffrn_reflns_theta_min 3.339
_diffrn_source 'SuperNova (Mo) X-ray Source'
_exptl_absorpt_coefficient_mu 6.672
_exptl_absorpt_correction_T_max 1.00000
_exptl_absorpt_correction_T_min 0.44432
_exptl_absorpt_correction_type multi-scan
_exptl_absorpt_process_details
;
CrysAlisPro, Agilent Technologies,
Version 1.171.37.35 (release 13-08-2014 CrysAlis171 .NET)
(compiled Aug 13 2014,18:06:01)
Empirical absorption correction using spherical harmonics,
 implemented in SCALE3 ABSPACK scaling algorithm.
;
_exptl_crystal_colour red
_exptl_crystal_density_diffrn 1.921
_exptl_crystal_description block
_exptl_crystal_F_000 620
_exptl_crystal_size_max 0.41
_exptl_crystal_size_mid 0.23
_exptl_crystal_size_min 0.12
_refine_diff_density_max 2.564
_refine_diff_density_min -1.557
_refine_diff_density_rms 0.206
_refine_ls_extinction_method none
_refine_ls_goodness_of_fit_ref 1.035
_refine_ls_hydrogen_treatment constr
_refine_ls_matrix_type full
_refine_ls_number_parameters 273
_refine_ls_number_reflns 4556
_refine_ls_number_restraints 0
_refine_ls_restrained_S_all 1.035
_refine_ls_R_factor_all 0.0555
_refine_ls_R_factor_gt 0.0489
_refine_ls_shift/su_max 0.001
_refine_ls_shift/su_mean 0.000
_refine_ls_structure_factor_coef Fsqd
_refine_ls_weighting_details 'w=1/[\s^2^(Fo^2^)+(0.0514P)^2^] where P=(Fo^2^+2Fc^2^)/3'
_refine_ls_weighting_scheme calc
_refine_ls_wR_factor_gt 0.1199
_refine_ls_wR_factor_ref 0.1285
_reflns_Friedel_coverage 0.000
_reflns_number_gt 3955
_reflns_number_total 4556
_reflns_threshold_expression 'I > 2\s(I)'
_cod_data_source_file c9nj02965f2.cif
_cod_data_source_block lrx-298pt
_cod_original_cell_volume 1110.76(8)
_cod_database_code 7058961
_shelx_shelxl_version_number 2014/7
_shelx_space_group_comment
;
The symmetry employed for this shelxl refinement is uniquely defined
by the following loop, which should always be used as a source of
symmetry information in preference to the above space-group names.
They are only intended as comments.
;
_shelx_estimated_absorpt_t_max 0.502
_shelx_estimated_absorpt_t_min 0.171
_reflns_odcompleteness_completeness 99.78
_reflns_odcompleteness_iscentric 1
_reflns_odcompleteness_theta 26.32
_olex2_refinement_description
;
1. Fixed Uiso
 At 1.2 times of:
  All C(H) groups, All N(H) groups
 At 1.5 times of:
  All C(H,H,H) groups
2.a Aromatic/amide H refined with riding coordinates:
 N3(H3), C1(H1), C2(H2), C3(H3a), C5(H5), C8(H8), C9(H9), C10(H10), C11(H11),
 C13(H13), C15(H15), C16(H16), C17(H17), C18(H18)
2.b Idealised Me refined as rotating group:
 C20(H20a,H20b,H20c), C21(H21a,H21b,H21c)
;
_olex2_submission_special_instructions 'No special instructions were received'

loop_
_space_group_symop_operation_xyz
'x, y, z'
'-x, -y, -z'

loop_
_atom_site_label
_atom_site_type_symbol
_atom_site_fract_x
_atom_site_fract_y
_atom_site_fract_z
_atom_site_U_iso_or_equiv
_atom_site_adp_type
_atom_site_occupancy
_atom_site_site_symmetry_order
_atom_site_calc_flag
_atom_site_refinement_flags_posn
Pt1 Pt 0.91332(3) 0.60629(3) 0.58918(2) 0.03504(14) Uani 1 1 d .
Cl1 Cl 0.9712(3) 0.7459(3) 0.4821(2) 0.0582(6) Uani 1 1 d .
Cl2 Cl 1.1313(2) 0.7310(2) 0.7208(2) 0.0535(6) Uani 1 1 d .
N1 N 0.7226(8) 0.4886(7) 0.4836(5) 0.0378(15) Uani 1 1 d .
N2 N 0.5263(8) 0.2866(9) 0.4599(6) 0.0528(19) Uani 1 1 d .
N3 N 0.7183(7) 0.3779(7) 0.6186(5) 0.0380(15) Uani 1 1 d .
H3 H 0.6823 0.3126 0.6450 0.046 Uiso 1 1 calc R
N4 N 0.8453(6) 0.4817(6) 0.6770(5) 0.0307(13) Uani 1 1 d .
C1 C 0.4633(11) 0.2999(12) 0.3623(8) 0.066(3) Uani 1 1 d .
H1 H 0.3747 0.2346 0.3199 0.079 Uiso 1 1 calc R
C2 C 0.5222(11) 0.4070(12) 0.3190(7) 0.057(3) Uani 1 1 d .
H2 H 0.4736 0.4149 0.2509 0.068 Uiso 1 1 calc R
C3 C 0.6527(11) 0.4971(11) 0.3816(7) 0.052(2) Uani 1 1 d .
H3A H 0.6971 0.5674 0.3551 0.063 Uiso 1 1 calc R
C4 C 0.6535(9) 0.3844(9) 0.5176(6) 0.0387(18) Uani 1 1 d .
C5 C 0.9039(9) 0.4898(9) 0.7779(6) 0.0419(19) Uani 1 1 d .
H5 H 0.9914 0.5604 0.8130 0.050 Uiso 1 1 calc R
C6 C 0.8517(9) 0.4040(9) 0.8438(6) 0.0416(19) Uani 1 1 d .
C7 C 0.7948(8) 0.4714(9) 0.9271(6) 0.0406(19) Uani 1 1 d .
C8 C 0.7816(10) 0.6183(10) 0.9455(7) 0.050(2) Uani 1 1 d .
H8 H 0.8115 0.6719 0.9014 0.060 Uiso 1 1 calc R
C9 C 0.7259(12) 0.6787(12) 1.0268(9) 0.066(3) Uani 1 1 d .
H9 H 0.7178 0.7729 1.0362 0.079 Uiso 1 1 calc R
C10 C 0.6799(11) 0.6036(13) 1.0973(8) 0.066(3) Uani 1 1 d .
H10 H 0.6393 0.6463 1.1509 0.079 Uiso 1 1 calc R
C11 C 0.6968(10) 0.4653(12) 1.0845(7) 0.056(2) Uani 1 1 d .
H11 H 0.6714 0.4159 1.1324 0.068 Uiso 1 1 calc R
C12 C 0.7527(9) 0.3955(10) 0.9991(6) 0.044(2) Uani 1 1 d .
C13 C 0.7696(10) 0.2577(10) 0.9869(7) 0.050(2) Uani 1 1 d .
H13 H 0.7425 0.2087 1.0344 0.060 Uiso 1 1 calc R
C14 C 0.8259(9) 0.1888(9) 0.9060(7) 0.046(2) Uani 1 1 d .
C15 C 0.8501(10) 0.0474(10) 0.8950(8) 0.057(2) Uani 1 1 d .
H15 H 0.8276 -0.0019 0.9436 0.068 Uiso 1 1 calc R
C16 C 0.9052(11) -0.0163(11) 0.8148(8) 0.061(3) Uani 1 1 d .
H16 H 0.9182 -0.1090 0.8082 0.073 Uiso 1 1 calc R
C17 C 0.9423(11) 0.0571(11) 0.7423(8) 0.060(2) Uani 1 1 d .
H17 H 0.9796 0.0118 0.6878 0.072 Uiso 1 1 calc R
C18 C 0.9256(10) 0.1928(10) 0.7490(7) 0.048(2) Uani 1 1 d .
H18 H 0.9530 0.2393 0.7001 0.058 Uiso 1 1 calc R
C19 C 0.8665(8) 0.2636(9) 0.8300(6) 0.0414(19) Uani 1 1 d .
S1 S 0.5209(3) 0.9079(3) 0.3294(3) 0.0696(7) Uani 1 1 d .
O1 O 0.4928(7) 0.7474(7) 0.2991(6) 0.0604(17) Uani 1 1 d .
C20 C 0.6878(12) 0.9650(12) 0.4393(10) 0.092(4) Uani 1 1 d .
H20A H 0.6730 0.9225 0.4957 0.139 Uiso 1 1 calc GR
H20B H 0.7070 1.0659 0.4650 0.139 Uiso 1 1 calc GR
H20C H 0.7746 0.9378 0.4172 0.139 Uiso 1 1 calc GR
C21 C 0.5950(16) 0.9623(14) 0.2302(12) 0.110(5) Uani 1 1 d .
H21A H 0.6940 0.9373 0.2342 0.165 Uiso 1 1 calc GR
H21B H 0.6061 1.0627 0.2418 0.165 Uiso 1 1 calc GR
H21C H 0.5254 0.9164 0.1605 0.165 Uiso 1 1 calc GR

loop_
_atom_site_aniso_label
_atom_site_aniso_U_11
_atom_site_aniso_U_22
_atom_site_aniso_U_33
_atom_site_aniso_U_23
_atom_site_aniso_U_13
_atom_site_aniso_U_12
Pt1 0.0401(2) 0.0356(2) 0.0351(2) 0.01365(14) 0.01457(14) 0.01199(14)
Cl1 0.0763(15) 0.0550(14) 0.0599(14) 0.0319(12) 0.0320(12) 0.0177(12)
Cl2 0.0452(11) 0.0487(13) 0.0589(14) 0.0132(11) 0.0084(10) -0.0037(9)
N1 0.051(4) 0.038(4) 0.030(3) 0.012(3) 0.015(3) 0.017(3)
N2 0.044(4) 0.054(5) 0.046(4) 0.001(4) -0.002(3) 0.004(3)
N3 0.037(3) 0.037(4) 0.037(3) 0.016(3) 0.003(3) 0.001(3)
N4 0.029(3) 0.032(3) 0.032(3) 0.008(3) 0.009(2) 0.004(2)
C1 0.056(6) 0.082(8) 0.041(5) -0.006(5) -0.005(4) 0.019(5)
C2 0.056(5) 0.082(7) 0.031(5) 0.012(5) 0.006(4) 0.024(5)
C3 0.058(5) 0.071(7) 0.036(5) 0.021(5) 0.013(4) 0.029(5)
C4 0.046(4) 0.043(5) 0.030(4) 0.010(3) 0.009(3) 0.021(4)
C5 0.038(4) 0.053(5) 0.029(4) 0.005(4) 0.007(3) 0.003(4)
C6 0.042(4) 0.053(5) 0.026(4) 0.013(4) 0.003(3) 0.005(4)
C7 0.034(4) 0.051(5) 0.030(4) 0.014(4) -0.002(3) -0.002(3)
C8 0.052(5) 0.055(6) 0.041(5) 0.017(4) 0.007(4) 0.008(4)
C9 0.078(7) 0.056(7) 0.059(6) 0.005(5) 0.011(5) 0.024(5)
C10 0.064(6) 0.095(9) 0.045(6) 0.024(6) 0.020(5) 0.026(6)
C11 0.056(5) 0.081(8) 0.037(5) 0.022(5) 0.013(4) 0.018(5)
C12 0.038(4) 0.066(6) 0.028(4) 0.013(4) 0.007(3) 0.006(4)
C13 0.059(5) 0.059(6) 0.033(4) 0.022(4) 0.011(4) 0.007(4)
C14 0.048(5) 0.049(5) 0.040(5) 0.020(4) 0.005(4) 0.009(4)
C15 0.065(6) 0.055(6) 0.054(6) 0.026(5) 0.015(4) 0.009(5)
C16 0.066(6) 0.047(6) 0.068(7) 0.014(5) 0.015(5) 0.010(5)
C17 0.063(6) 0.067(7) 0.051(6) 0.013(5) 0.016(5) 0.022(5)
C18 0.054(5) 0.059(6) 0.036(4) 0.019(4) 0.015(4) 0.010(4)
C19 0.037(4) 0.051(5) 0.030(4) 0.014(4) 0.000(3) 0.000(4)
S1 0.0527(13) 0.0563(17) 0.093(2) 0.0088(15) 0.0198(13) 0.0059(12)
O1 0.059(4) 0.045(4) 0.069(4) 0.010(3) 0.015(3) -0.004(3)
C20 0.060(6) 0.073(8) 0.108(10) -0.004(7) -0.017(6) 0.009(6)
C21 0.114(11) 0.085(10) 0.113(12) 0.023(9) 0.032(9) -0.035(8)

loop_
_atom_type_symbol
_atom_type_description
_atom_type_scat_dispersion_real
_atom_type_scat_dispersion_imag
_atom_type_scat_source
C C 0.0033 0.0016 'International Tables Vol C Tables 4.2.6.8 and 6.1.1.4'
H H 0.0000 0.0000 'International Tables Vol C Tables 4.2.6.8 and 6.1.1.4'
Cl Cl 0.1484 0.1585 'International Tables Vol C Tables 4.2.6.8 and 6.1.1.4'
N N 0.0061 0.0033 'International Tables Vol C Tables 4.2.6.8 and 6.1.1.4'
O O 0.0106 0.0060 'International Tables Vol C Tables 4.2.6.8 and 6.1.1.4'
Pt Pt -1.7033 8.3905 'International Tables Vol C Tables 4.2.6.8 and 6.1.1.4'
S S 0.1246 0.1234 'International Tables Vol C Tables 4.2.6.8 and 6.1.1.4'

loop_
_geom_angle_atom_site_label_1
_geom_angle_atom_site_label_2
_geom_angle_atom_site_label_3
_geom_angle
Cl1 Pt1 Cl2 88.80(9)
N1 Pt1 Cl1 95.9(2)
N1 Pt1 Cl2 175.26(19)
N1 Pt1 N4 80.2(3)
N4 Pt1 Cl1 175.58(16)
N4 Pt1 Cl2 95.11(18)
C3 N1 Pt1 129.6(7)
C4 N1 Pt1 114.1(5)
C4 N1 C3 116.3(8)
C1 N2 C4 115.3(9)
N4 N3 H3 121.9
C4 N3 H3 121.9
C4 N3 N4 116.2(6)
N3 N4 Pt1 112.4(4)
C5 N4 Pt1 128.4(5)
C5 N4 N3 119.2(6)
N2 C1 H1 118.0
N2 C1 C2 124.0(9)
C2 C1 H1 118.0
C1 C2 H2 121.9
C3 C2 C1 116.3(9)
C3 C2 H2 121.9
N1 C3 H3A 118.9
C2 C3 N1 122.2(9)
C2 C3 H3A 118.9
N1 C4 N3 116.8(7)
N2 C4 N1 125.9(7)
N2 C4 N3 117.3(8)
N4 C5 H5 115.5
N4 C5 C6 128.9(7)
C6 C5 H5 115.5
C7 C6 C5 117.2(8)
C19 C6 C5 121.4(8)
C19 C6 C7 121.3(8)
C6 C7 C8 122.8(8)
C6 C7 C12 119.7(8)
C12 C7 C8 117.5(8)
C7 C8 H8 119.7
C9 C8 C7 120.6(9)
C9 C8 H8 119.7
C8 C9 H9 118.7
C8 C9 C10 122.5(10)
C10 C9 H9 118.7
C9 C10 H10 120.9
C11 C10 C9 118.2(10)
C11 C10 H10 120.9
C10 C11 H11 119.2
C10 C11 C12 121.6(9)
C12 C11 H11 119.2
C7 C12 C11 119.4(9)
C13 C12 C7 119.2(8)
C13 C12 C11 121.4(8)
C12 C13 H13 118.8
C12 C13 C14 122.4(8)
C14 C13 H13 118.8
C13 C14 C15 123.0(8)
C13 C14 C19 119.4(8)
C15 C14 C19 117.7(8)
C14 C15 H15 119.4
C16 C15 C14 121.2(9)
C16 C15 H15 119.4
C15 C16 H16 119.9
C15 C16 C17 120.1(9)
C17 C16 H16 119.9
C16 C17 H17 119.0
C18 C17 C16 122.1(9)
C18 C17 H17 119.0
C17 C18 H18 119.9
C17 C18 C19 120.2(8)
C19 C18 H18 119.9
C6 C19 C14 118.1(8)
C6 C19 C18 123.1(8)
C18 C19 C14 118.7(8)
O1 S1 C20 106.0(5)
O1 S1 C21 106.0(6)
C20 S1 C21 99.7(7)
S1 C20 H20A 109.5
S1 C20 H20B 109.5
S1 C20 H20C 109.5
H20A C20 H20B 109.5
H20A C20 H20C 109.5
H20B C20 H20C 109.5
S1 C21 H21A 109.5
S1 C21 H21B 109.5
S1 C21 H21C 109.5
H21A C21 H21B 109.5
H21A C21 H21C 109.5
H21B C21 H21C 109.5

loop_
_geom_bond_atom_site_label_1
_geom_bond_atom_site_label_2
_geom_bond_distance
Pt1 Cl1 2.279(2)
Pt1 Cl2 2.289(2)
Pt1 N1 1.975(7)
Pt1 N4 2.001(6)
N1 C3 1.374(10)
N1 C4 1.346(11)
N2 C1 1.325(12)
N2 C4 1.344(11)
N3 H3 0.8600
N3 N4 1.374(8)
N3 C4 1.347(9)
N4 C5 1.296(9)
C1 H1 0.9300
C1 C2 1.409(15)
C2 H2 0.9300
C2 C3 1.344(13)
C3 H3A 0.9300
C5 H5 0.9300
C5 C6 1.453(11)
C6 C7 1.414(12)
C6 C19 1.392(12)
C7 C8 1.450(12)
C7 C12 1.422(11)
C8 H8 0.9300
C8 C9 1.362(14)
C9 H9 0.9300
C9 C10 1.414(15)
C10 H10 0.9300
C10 C11 1.378(14)
C11 H11 0.9300
C11 C12 1.439(12)
C12 C13 1.374(12)
C13 H13 0.9300
C13 C14 1.391(13)
C14 C15 1.430(12)
C14 C19 1.455(11)
C15 H15 0.9300
C15 C16 1.358(14)
C16 H16 0.9300
C16 C17 1.396(13)
C17 H17 0.9300
C17 C18 1.360(13)
C18 H18 0.9300
C18 C19 1.415(12)
S1 O1 1.522(7)
S1 C20 1.760(10)
S1 C21 1.761(14)
C20 H20A 0.9600
C20 H20B 0.9600
C20 H20C 0.9600
C21 H21A 0.9600
C21 H21B 0.9600
C21 H21C 0.9600

loop_
_geom_torsion_atom_site_label_1
_geom_torsion_atom_site_label_2
_geom_torsion_atom_site_label_3
_geom_torsion_atom_site_label_4
_geom_torsion
Pt1 N1 C3 C2 179.4(7)
Pt1 N1 C4 N2 -177.1(7)
Pt1 N1 C4 N3 2.7(9)
Pt1 N4 C5 C6 177.0(6)
N2 C1 C2 C3 1.7(16)
N3 N4 C5 C6 -1.7(13)
N4 N3 C4 N1 2.1(10)
N4 N3 C4 N2 -178.1(7)
N4 C5 C6 C7 -113.4(9)
N4 C5 C6 C19 70.7(12)
C1 N2 C4 N1 -2.5(14)
C1 N2 C4 N3 177.7(8)
C1 C2 C3 N1 -2.0(15)
C3 N1 C4 N2 2.2(13)
C3 N1 C4 N3 -178.0(7)
C4 N1 C3 C2 0.2(13)
C4 N2 C1 C2 0.4(15)
C4 N3 N4 Pt1 -5.7(8)
C4 N3 N4 C5 173.2(7)
C5 C6 C7 C8 2.4(11)
C5 C6 C7 C12 -175.4(7)
C5 C6 C19 C14 174.0(7)
C5 C6 C19 C18 -3.0(12)
C6 C7 C8 C9 179.9(8)
C6 C7 C12 C11 179.2(7)
C6 C7 C12 C13 0.6(11)
C7 C6 C19 C14 -1.8(11)
C7 C6 C19 C18 -178.8(7)
C7 C8 C9 C10 0.6(14)
C7 C12 C13 C14 -0.4(12)
C8 C7 C12 C11 1.2(11)
C8 C7 C12 C13 -177.4(7)
C8 C9 C10 C11 1.9(15)
C9 C10 C11 C12 -2.9(14)
C10 C11 C12 C7 1.3(13)
C10 C11 C12 C13 179.9(9)
C11 C12 C13 C14 -178.9(8)
C12 C7 C8 C9 -2.1(12)
C12 C13 C14 C15 177.4(8)
C12 C13 C14 C19 -1.0(12)
C13 C14 C15 C16 180.0(9)
C13 C14 C19 C6 2.0(11)
C13 C14 C19 C18 179.2(8)
C14 C15 C16 C17 1.2(14)
C15 C14 C19 C6 -176.4(7)
C15 C14 C19 C18 0.7(11)
C15 C16 C17 C18 0.2(15)
C16 C17 C18 C19 -1.1(14)
C17 C18 C19 C6 177.6(8)
C17 C18 C19 C14 0.6(12)
C19 C6 C7 C8 178.4(7)
C19 C6 C7 C12 0.5(11)
C19 C14 C15 C16 -1.7(13)
